data_4326302
loop_
_publ_author_name
'Bin Liu'
'Lili Li'
'Yanping Zhang'
'Ying Ma'
'Huaiming Hu'
'Ganglin Xue'

_publ_section_title
;
 Three Banana-Shaped Arsenomolybdates Encapsulating a Hexanuclear
 Transition-Metal Central Magnetic Cluster: [AsIII2FeIII5MMo22O85(H2O)]n-
 (M = Fe3+, n = 14; M = Ni2+ and Mn2+, n = 15)
;
_journal_name_full 'Inorganic Chemistry'
_journal_page_first 9172
_journal_page_last 9177
_journal_paper_doi 10.1021/ic201418q
_journal_volume 50
_journal_year 2011
_chemical_formula_sum 'As2 Fe5 H102 Mn1.5 Mo22 N14 O108'
_chemical_formula_weight 4649.14
_chemical_name_systematic
; 
 ? 
;
_space_group_IT_number 2
_symmetry_cell_setting triclinic
_symmetry_space_group_name_Hall '-P 1'
_symmetry_space_group_name_H-M 'P -1'
_atom_sites_solution_hydrogens none
_atom_sites_solution_primary direct
_atom_sites_solution_secondary difmap
_audit_creation_method SHELXL-97
_cell_angle_alpha 100.818(7)
_cell_angle_beta 92.650(7)
_cell_angle_gamma 103.425(6)
_cell_formula_units_Z 2
_cell_length_a 12.664(5)
_cell_length_b 16.216(7)
_cell_length_c 26.974(11)
_cell_measurement_temperature 273(2)
_cell_volume 5269(4)
_computing_cell_refinement 'Bruker SMART'
_computing_data_collection 'Bruker SMART'
_computing_data_reduction 'Bruker SAINT'
_computing_molecular_graphics 'Bruker SHELXTL'
_computing_publication_material 'Bruker SHELXTL'
_computing_structure_refinement 'SHELXL-97 (Sheldrick, 1997)'
_computing_structure_solution 'SHELXS-97 (Sheldrick, 1990)'
_diffrn_ambient_temperature 273(2)
_diffrn_measured_fraction_theta_full 0.963
_diffrn_measured_fraction_theta_max 0.963
_diffrn_measurement_device_type 'CCD area detector'
_diffrn_measurement_method 'phi and omega scans'
_diffrn_radiation_monochromator graphite
_diffrn_radiation_source 'fine-focus sealed tube'
_diffrn_radiation_type MoK\a
_diffrn_radiation_wavelength 0.71073
_diffrn_reflns_av_R_equivalents 0.0574
_diffrn_reflns_av_sigmaI/netI 0.1880
_diffrn_reflns_limit_h_max 14
_diffrn_reflns_limit_h_min -15
_diffrn_reflns_limit_k_max 19
_diffrn_reflns_limit_k_min -19
_diffrn_reflns_limit_l_max 25
_diffrn_reflns_limit_l_min -32
_diffrn_reflns_number 25840
_diffrn_reflns_theta_full 25.10
_diffrn_reflns_theta_max 25.10
_diffrn_reflns_theta_min 1.66
_diffrn_standards_decay_% 0
_diffrn_standards_interval_count 0
_diffrn_standards_interval_time 0
_diffrn_standards_number 0
_exptl_absorpt_coefficient_mu 4.110
_exptl_absorpt_correction_T_max 0.611
_exptl_absorpt_correction_T_min 0.483
_exptl_absorpt_correction_type multi-scan
_exptl_absorpt_process_details sadabs
_exptl_crystal_colour brown
_exptl_crystal_density_diffrn 2.930
_exptl_crystal_description block
_exptl_crystal_F_000 4443
_exptl_crystal_size_max 0.23
_exptl_crystal_size_mid 0.15
_exptl_crystal_size_min 0.12
_refine_diff_density_max 2.004
_refine_diff_density_min -2.040
_refine_diff_density_rms 0.326
_refine_ls_extinction_method none
_refine_ls_goodness_of_fit_ref 1.011
_refine_ls_hydrogen_treatment none
_refine_ls_matrix_type full
_refine_ls_number_parameters 768
_refine_ls_number_reflns 18089
_refine_ls_number_restraints 0
_refine_ls_restrained_S_all 1.011
_refine_ls_R_factor_all 0.1698
_refine_ls_R_factor_gt 0.0837
_refine_ls_shift/su_max 0.005
_refine_ls_shift/su_mean 0.000
_refine_ls_structure_factor_coef Fsqd
_refine_ls_weighting_details 'calc w=1/[\s^2^(Fo^2^)+(0.0803P)^2^+1.0481P] where P=(Fo^2^+2Fc^2^)/3'
_refine_ls_weighting_scheme calc
_refine_ls_wR_factor_gt 0.1901
_refine_ls_wR_factor_ref 0.2079
_reflns_number_gt 7408
_reflns_number_total 18089
_reflns_threshold_expression >2sigma(I)
_cod_data_source_file ic201418q_si_003.cif
_cod_data_source_block testm
_cod_original_formula_sum 'As2 Fe5 H102 Mn1.50 Mo22 N14 O108'
_cod_database_code 4326302

loop_
_symmetry_equiv_pos_as_xyz
'x, y, z'
'-x, -y, -z'

loop_
_atom_site_label
_atom_site_type_symbol
_atom_site_fract_x
_atom_site_fract_y
_atom_site_fract_z
_atom_site_U_iso_or_equiv
_atom_site_adp_type
_atom_site_occupancy
_atom_site_symmetry_multiplicity
_atom_site_calc_flag
_atom_site_refinement_flags
As1 As 0.86770(15) 0.38193(12) 0.12387(7) 0.0327(5) Uani 1 1 d .
As2 As 0.40530(16) -0.01782(13) 0.38936(8) 0.0408(5) Uani 1 1 d .
Fe1 Fe 0.4479(2) 0.19429(17) 0.38162(9) 0.0330(7) Uani 1 1 d .
Fe2 Fe 0.5633(2) 0.08290(17) 0.30622(10) 0.0362(7) Uani 1 1 d .
Fe3 Fe 0.3741(2) 0.16291(18) 0.26527(10) 0.0404(7) Uani 1 1 d .
Fe4 Fe 0.8376(2) 0.29184(17) 0.23001(9) 0.0315(7) Uani 1 1 d .
Fe5 Fe 0.6499(2) 0.36800(16) 0.19273(9) 0.0310(7) Uani 1 1 d .
Mn1 Mn 0.62608(19) 0.29800(15) 0.30518(9) 0.0197(6) Uani 1 1 d .
Mn2 Mn 0.1305(6) 0.0143(5) 0.2097(3) 0.077(2) Uani 0.50 1 d P
Mo1 Mo 0.13213(16) -0.09041(13) 0.41519(8) 0.0572(6) Uani 1 1 d .
Mo2 Mo 0.26979(17) -0.22377(14) 0.32539(9) 0.0669(6) Uani 1 1 d .
Mo18 Mo 0.82616(13) 0.13805(11) 0.11645(6) 0.0332(4) Uani 1 1 d .
Mo3 Mo 0.07855(18) -0.12900(14) 0.28603(8) 0.0680(7) Uani 1 1 d .
Mo4 Mo 0.32135(15) -0.06626(12) 0.24726(7) 0.0449(5) Uani 1 1 d .
Mo5 Mo 0.52181(18) -0.14364(14) 0.29777(9) 0.0723(7) Uani 1 1 d .
Mo6 Mo 0.17932(14) 0.07396(12) 0.34116(6) 0.0452(5) Uani 1 1 d .
Mo7 Mo 0.26429(15) 0.11256(13) 0.46872(7) 0.0516(5) Uani 1 1 d .
Mo8 Mo 0.83663(13) 0.21729(11) 0.34972(6) 0.0372(5) Uani 1 1 d .
Mo9 Mo 0.71524(13) 0.32951(11) 0.43455(6) 0.0379(5) Uani 1 1 d .
Mo10 Mo 0.74559(14) 0.53388(12) 0.42409(6) 0.0423(5) Uani 1 1 d .
Mo11 Mo 0.89303(13) 0.42594(11) 0.35252(6) 0.0372(5) Uani 1 1 d .
Mo12 Mo 0.66762(13) 0.52383(11) 0.30500(6) 0.0359(4) Uani 1 1 d .
Mo13 Mo 0.49033(13) 0.42465(11) 0.38715(6) 0.0325(4) Uani 1 1 d .
Mo14 Mo 0.42195(13) 0.39264(11) 0.26513(6) 0.0343(4) Uani 1 1 d .
Mo15 Mo 0.59706(13) 0.15521(10) 0.19040(6) 0.0312(4) Uani 1 1 d .
Mo16 Mo 0.59273(13) 0.22909(11) 0.07139(6) 0.0330(4) Uani 1 1 d .
Mo17 Mo 0.64262(14) 0.44994(12) 0.07849(6) 0.0400(5) Uani 1 1 d .
Mo19 Mo 1.06986(13) 0.28663(11) 0.16036(6) 0.0377(5) Uani 1 1 d .
Mo20 Mo 1.00354(14) 0.26245(12) 0.03792(6) 0.0414(5) Uani 1 1 d .
Mo21 Mo 0.77484(14) 0.34623(12) -0.00542(6) 0.0411(5) Uani 1 1 d .
Mo22 Mo 0.74929(14) 0.13682(11) 0.00039(6) 0.0401(5) Uani 1 1 d .
O1 O 0.0066(15) -0.1544(10) 0.4197(6) 0.096(6) Uiso 1 1 d .
O2 O -0.0172(17) -0.2153(12) 0.2928(7) 0.118(7) Uiso 1 1 d .
O3 O 0.1805(16) -0.3248(12) 0.3036(6) 0.110(6) Uiso 1 1 d .
O4 O 0.1325(13) 0.0127(9) 0.4591(5) 0.072(5) Uiso 1 1 d .
O5 O 0.2104(15) -0.1299(10) 0.4555(6) 0.096(6) Uiso 1 1 d .
O6 O 0.0665(13) -0.0396(9) 0.3464(5) 0.078(5) Uiso 1 1 d .
O7 O 0.1657(13) -0.1544(9) 0.3512(5) 0.070(4) Uiso 1 1 d .
O8 O 0.3143(14) -0.2314(10) 0.3837(6) 0.085(5) Uiso 1 1 d .
O9 O 0.0295(16) -0.0968(12) 0.2355(7) 0.113(6) Uiso 1 1 d .
O10 O 0.2025(11) -0.1747(8) 0.2593(5) 0.056(4) Uiso 1 1 d .
O11 O 0.3923(13) -0.2415(9) 0.2902(5) 0.079(5) Uiso 1 1 d .
O12 O 0.5936(16) -0.2006(11) 0.2554(6) 0.107(6) Uiso 1 1 d .
O13 O 0.4198(13) -0.1310(9) 0.2322(5) 0.070(4) Uiso 1 1 d .
O14 O 0.5646(15) -0.1477(11) 0.3608(6) 0.101(6) Uiso 1 1 d .
O15 O 0.2637(11) -0.0670(8) 0.1907(5) 0.053(4) Uiso 1 1 d .
O16 O 0.3763(11) -0.0901(8) 0.3278(5) 0.053(4) Uiso 1 1 d .
O17 O 0.2125(10) -0.0149(7) 0.2910(4) 0.043(3) Uiso 1 1 d .
O18 O 0.2710(11) 0.0124(8) 0.3950(4) 0.050(4) Uiso 1 1 d .
O19 O 0.0866(13) 0.1068(9) 0.3010(5) 0.078(5) Uiso 1 1 d .
O20 O 0.1608(12) 0.1279(8) 0.4031(5) 0.060(4) Uiso 1 1 d .
O21 O 0.2211(14) 0.1864(10) 0.5090(6) 0.089(5) Uiso 1 1 d .
O22 O 0.5843(11) -0.0328(8) 0.2970(4) 0.052(4) Uiso 1 1 d .
O23 O 0.4155(10) 0.0402(7) 0.2638(4) 0.036(3) Uiso 1 1 d .
O24 O 0.2308(11) 0.1117(8) 0.2133(5) 0.055(4) Uiso 1 1 d .
O25 O 0.4803(10) 0.0750(7) 0.3708(4) 0.043(3) Uiso 1 1 d .
O26 O 0.3107(9) 0.1488(7) 0.3352(4) 0.030(3) Uiso 1 1 d .
O27 O 0.3715(10) 0.1826(7) 0.4422(4) 0.041(3) Uiso 1 1 d .
O28 O 0.4268(10) 0.3158(7) 0.3872(4) 0.039(3) Uiso 1 1 d .
O29 O 0.5929(10) 0.2457(7) 0.4227(4) 0.040(3) Uiso 1 1 d .
O30 O 0.3517(10) 0.2874(7) 0.2716(4) 0.042(3) Uiso 1 1 d .
O31 O 0.5221(9) 0.2003(6) 0.3154(4) 0.028(3) Uiso 1 1 d .
O32 O 0.7143(11) 0.1354(7) 0.3438(4) 0.046(3) Uiso 1 1 d .
O33 O 0.4683(10) 0.1719(7) 0.2043(4) 0.034(3) Uiso 1 1 d .
O34 O 0.6301(9) 0.1067(7) 0.2413(4) 0.033(3) Uiso 1 1 d .
O35 O 0.4527(11) 0.4819(7) 0.4404(4) 0.047(4) Uiso 1 1 d .
O36 O 0.7250(11) 0.3630(8) 0.4986(5) 0.053(4) Uiso 1 1 d .
O37 O 0.6300(10) 0.4070(7) 0.4145(4) 0.038(3) Uiso 1 1 d .
O38 O 0.8147(10) 0.2623(7) 0.4272(4) 0.040(3) Uiso 1 1 d .
O39 O 0.3984(10) 0.4449(7) 0.3384(4) 0.034(3) Uiso 1 1 d .
O40 O 0.5633(9) 0.3912(6) 0.3149(4) 0.025(3) Uiso 1 1 d .
O41 O 0.7425(10) 0.3177(7) 0.3522(4) 0.036(3) Uiso 1 1 d .
O42 O 0.3262(11) 0.4355(8) 0.2386(4) 0.050(4) Uiso 1 1 d .
O43 O 0.8513(10) 0.2207(7) 0.2834(4) 0.036(3) Uiso 1 1 d .
O44 O 0.6751(9) 0.2842(7) 0.2394(4) 0.031(3) Uiso 1 1 d .
O45 O 0.5019(9) 0.3657(7) 0.2130(4) 0.030(3) Uiso 1 1 d .
O46 O 0.8878(11) 0.3969(8) 0.2854(4) 0.047(3) Uiso 1 1 d .
O47 O 0.7085(10) 0.4704(7) 0.2480(4) 0.035(3) Uiso 1 1 d .
O48 O 0.7315(11) 0.6301(8) 0.3113(4) 0.050(4) Uiso 1 1 d .
O49 O 0.5298(10) 0.5216(7) 0.2820(4) 0.036(3) Uiso 1 1 d .
O50 O 0.7786(9) 0.4866(7) 0.3460(4) 0.032(3) Uiso 1 1 d .
O51 O 0.6185(10) 0.5420(7) 0.3822(4) 0.039(3) Uiso 1 1 d .
O52 O 0.8406(11) 0.6256(8) 0.4212(4) 0.052(4) Uiso 1 1 d .
O53 O 0.7083(11) 0.5560(8) 0.4841(5) 0.054(4) Uiso 1 1 d .
O54 O 0.8343(10) 0.4497(7) 0.4277(4) 0.035(3) Uiso 1 1 d .
O55 O 1.0022(11) 0.5125(8) 0.3675(4) 0.047(4) Uiso 1 1 d .
O56 O 0.9499(10) 0.3414(7) 0.3687(4) 0.040(3) Uiso 1 1 d .
O57 O 0.9326(11) 0.1684(8) 0.3677(5) 0.055(4) Uiso 1 1 d .
O58 O 0.5663(10) 0.0713(7) 0.1403(4) 0.041(3) Uiso 1 1 d .
O59 O 0.7705(9) 0.1838(7) 0.1761(4) 0.028(3) Uiso 1 1 d .
O60 O 0.5982(10) 0.2502(7) 0.1434(4) 0.036(3) Uiso 1 1 d .
O61 O 0.6300(10) 0.4363(7) 0.1425(4) 0.040(3) Uiso 1 1 d .
O62 O 0.8062(9) 0.3631(7) 0.1797(4) 0.030(3) Uiso 1 1 d .
O63 O 0.9847(10) 0.2996(7) 0.2123(4) 0.036(3) Uiso 1 1 d .
O64 O 0.5329(12) 0.4900(8) 0.0647(5) 0.058(4) Uiso 1 1 d .
O65 O 0.7529(12) 0.5349(8) 0.0837(5) 0.060(4) Uiso 1 1 d .
O66 O 0.5356(10) 0.3158(7) 0.0622(4) 0.040(3) Uiso 1 1 d .
O67 O 0.6602(10) 0.4015(7) 0.0063(4) 0.044(3) Uiso 1 1 d .
O68 O 0.7480(9) 0.3515(6) 0.0779(4) 0.029(3) Uiso 1 1 d .
O69 O 0.9209(9) 0.2874(7) 0.1112(4) 0.028(3) Uiso 1 1 d .
O70 O 1.1293(11) 0.3923(8) 0.1580(4) 0.049(4) Uiso 1 1 d .
O71 O 0.8799(11) 0.4362(8) 0.0051(4) 0.046(3) Uiso 1 1 d .
O72 O 1.0640(11) 0.3656(8) 0.0409(4) 0.052(4) Uiso 1 1 d .
O73 O 0.7545(11) 0.3121(8) -0.0701(5) 0.055(4) Uiso 1 1 d .
O74 O 0.8603(10) 0.2681(7) 0.0116(4) 0.039(3) Uiso 1 1 d .
O75 O 1.0480(12) 0.2070(8) -0.0147(5) 0.059(4) Uiso 1 1 d .
O76 O 0.7914(11) 0.1242(8) -0.0593(4) 0.050(4) Uiso 1 1 d .
O77 O 0.6574(11) 0.0395(8) -0.0036(4) 0.048(4) Uiso 1 1 d .
O78 O 0.7743(10) 0.0315(8) 0.1096(4) 0.045(3) Uiso 1 1 d .
O79 O 0.7129(9) 0.1737(7) 0.0783(4) 0.031(3) Uiso 1 1 d .
O80 O 1.0905(10) 0.2380(7) 0.0896(4) 0.040(3) Uiso 1 1 d .
O81 O 0.9592(10) 0.1552(7) 0.1439(4) 0.045(3) Uiso 1 1 d .
O82 O 1.1745(11) 0.2507(8) 0.1864(5) 0.055(4) Uiso 1 1 d .
O83 O 0.8729(9) 0.1318(7) 0.0437(4) 0.033(3) Uiso 1 1 d .
O84 O 0.4885(11) 0.1391(7) 0.0539(4) 0.045(3) Uiso 1 1 d .
O85 O 0.6514(10) 0.2158(7) -0.0006(4) 0.035(3) Uiso 1 1 d .
O86 O 0.3327(14) 0.0720(10) 0.5056(6) 0.088(5) Uiso 1 1 d .
O101 O 0.5311(15) 0.6533(10) 0.4894(6) 0.095(6) Uiso 1 1 d .
O102 O 0.6771(15) 0.9514(10) 0.8857(6) 0.093(5) Uiso 1 1 d .
O103 O 0.2206(18) 0.2009(13) 0.6186(7) 0.132(7) Uiso 1 1 d .
O104 O 0.5080(19) 0.6795(13) 0.3869(8) 0.140(8) Uiso 1 1 d .
O105 O 0.2754(19) 0.4517(13) 0.0434(8) 0.141(8) Uiso 1 1 d .
O106 O 0.0784(17) 0.9362(12) 0.5496(7) 0.125(7) Uiso 1 1 d .
O107 O 0.5587(17) 0.9222(12) 0.0585(7) 0.121(7) Uiso 1 1 d .
O108 O 0.129(2) 0.4645(16) 0.2777(9) 0.176(10) Uiso 1 1 d .
O109 O 0.9722(16) 0.5999(11) 0.0745(7) 0.112(6) Uiso 1 1 d .
O110 O 0.3452(19) 0.2384(14) 0.1294(8) 0.143(8) Uiso 1 1 d .
O111 O 0.441(2) 0.8282(14) 0.4776(8) 0.146(8) Uiso 1 1 d .
O112 O 0.9395(17) 0.2147(12) 0.8805(7) 0.116(7) Uiso 1 1 d .
O113 O 0.653(2) 0.9318(15) 0.1899(9) 0.167(9) Uiso 1 1 d .
O114 O 0.858(2) 0.0403(16) 0.2371(9) 0.177(10) Uiso 1 1 d .
O115 O 0.9816(18) 0.6659(12) 0.3486(7) 0.128(7) Uiso 1 1 d .
O116 O 0.583(2) 0.1687(14) 0.8781(8) 0.158(9) Uiso 1 1 d .
O117 O 0.370(3) 0.412(2) 0.1302(12) 0.249(15) Uiso 1 1 d .
O118 O 0.834(2) 0.9630(15) 0.3350(9) 0.170(9) Uiso 1 1 d .
O119 O 0.9577(19) 0.5508(13) 0.2478(8) 0.140(8) Uiso 1 1 d .
O120 O 0.316(3) 0.9169(18) 0.5554(11) 0.218(12) Uiso 1 1 d .
O121 O 0.024(2) 0.2576(15) 0.4802(9) 0.166(9) Uiso 1 1 d .
O122 O 0.130(3) 0.285(2) 0.3051(12) 0.250(15) Uiso 1 1 d .
O123 O 0.266(2) 0.5626(16) 0.3669(9) 0.180(10) Uiso 1 1 d .
O124 O 0.182(3) 0.451(2) 0.4268(14) 0.121(14) Uiso 0.50 1 d P
O125 O 0.1171(18) 0.6827(13) 0.4405(7) 0.133(7) Uiso 1 1 d .
O126 O 0.127(3) 0.538(2) 0.1171(14) 0.118(13) Uiso 0.50 1 d P
O127 O 0.018(3) 0.447(2) 0.4904(14) 0.118(13) Uiso 0.50 1 d P
O128 O 0.198(3) 0.2988(19) 0.4003(11) 0.085(10) Uiso 0.50 1 d P
O129 O 0.568(3) 0.650(2) 0.0378(12) 0.091(11) Uiso 0.50 1 d P
O130 O 0.793(3) 0.781(2) 0.2263(13) 0.113(13) Uiso 0.50 1 d P
O131 O 0.579(3) 0.606(2) 0.1947(13) 0.117(13) Uiso 0.50 1 d P
O132 O 0.807(3) 0.618(2) 0.1896(13) 0.109(12) Uiso 0.50 1 d P
O133 O 0.093(4) 0.674(3) 0.1951(18) 0.18(2) Uiso 0.50 1 d P
O134 O 0.300(6) 0.661(4) 0.185(2) 0.26(3) Uiso 0.50 1 d P
O135 O 0.870(3) 0.926(2) 0.9314(13) 0.113(13) Uiso 0.50 1 d P
O136 O 0.028(6) 0.014(4) 0.970(2) 0.24(3) Uiso 0.50 1 d P

loop_
_atom_site_aniso_label
_atom_site_aniso_U_11
_atom_site_aniso_U_22
_atom_site_aniso_U_33
_atom_site_aniso_U_23
_atom_site_aniso_U_13
_atom_site_aniso_U_12
As1 0.0142(11) 0.0483(13) 0.0382(12) 0.0120(10) 0.0102(8) 0.0085(9)
As2 0.0229(13) 0.0517(14) 0.0539(13) 0.0203(11) 0.0122(10) 0.0122(10)
Fe1 0.0127(16) 0.0516(18) 0.0373(16) 0.0129(13) 0.0063(11) 0.0090(13)
Fe2 0.0158(16) 0.0499(18) 0.0461(17) 0.0132(14) 0.0097(12) 0.0102(14)
Fe3 0.0183(17) 0.059(2) 0.0436(17) 0.0082(14) 0.0089(12) 0.0085(14)
Fe4 0.0082(15) 0.0486(18) 0.0376(16) 0.0052(13) 0.0037(11) 0.0096(13)
Fe5 0.0134(16) 0.0454(18) 0.0378(16) 0.0104(13) 0.0074(11) 0.0120(13)
Mn1 0.0062(15) 0.0299(16) 0.0246(14) 0.0070(12) 0.0036(10) 0.0062(12)
Mn2 0.051(6) 0.077(6) 0.098(6) 0.017(4) -0.011(4) 0.008(4)
Mo1 0.0327(13) 0.0649(14) 0.0751(14) 0.0228(11) 0.0126(10) 0.0060(11)
Mo2 0.0345(14) 0.0695(15) 0.0986(17) 0.0252(13) 0.0175(12) 0.0082(11)
Mo18 0.0147(10) 0.0491(11) 0.0381(10) 0.0070(8) 0.0076(7) 0.0130(8)
Mo3 0.0369(14) 0.0803(16) 0.0919(17) 0.0257(13) 0.0196(11) 0.0157(12)
Mo4 0.0293(12) 0.0504(12) 0.0539(12) 0.0063(9) 0.0083(9) 0.0102(9)
Mo5 0.0433(15) 0.0708(16) 0.1131(19) 0.0287(13) 0.0263(13) 0.0232(12)
Mo6 0.0225(11) 0.0630(13) 0.0488(12) 0.0128(9) 0.0078(8) 0.0060(9)
Mo7 0.0284(12) 0.0751(15) 0.0534(12) 0.0211(11) 0.0137(9) 0.0086(10)
Mo8 0.0153(10) 0.0616(12) 0.0409(10) 0.0144(9) 0.0053(7) 0.0181(9)
Mo9 0.0136(10) 0.0644(13) 0.0356(10) 0.0068(9) 0.0022(7) 0.0121(9)
Mo10 0.0170(11) 0.0607(13) 0.0430(11) -0.0032(9) 0.0067(8) 0.0073(9)
Mo11 0.0110(10) 0.0585(12) 0.0388(10) 0.0013(9) 0.0040(7) 0.0086(8)
Mo12 0.0177(10) 0.0438(11) 0.0463(11) 0.0047(8) 0.0099(8) 0.0096(8)
Mo13 0.0137(10) 0.0481(11) 0.0368(10) 0.0049(8) 0.0092(7) 0.0118(8)
Mo14 0.0118(10) 0.0526(12) 0.0415(10) 0.0091(8) 0.0059(7) 0.0140(8)
Mo15 0.0124(9) 0.0456(11) 0.0352(10) 0.0064(8) 0.0074(7) 0.0071(8)
Mo16 0.0138(10) 0.0531(12) 0.0339(10) 0.0124(8) 0.0053(7) 0.0083(8)
Mo17 0.0216(11) 0.0578(12) 0.0499(11) 0.0230(9) 0.0129(8) 0.0166(9)
Mo19 0.0108(10) 0.0615(12) 0.0438(11) 0.0101(9) 0.0066(7) 0.0147(9)
Mo20 0.0179(10) 0.0667(13) 0.0409(11) 0.0088(9) 0.0123(8) 0.0129(9)
Mo21 0.0238(11) 0.0642(13) 0.0405(11) 0.0174(9) 0.0123(8) 0.0138(9)
Mo22 0.0231(11) 0.0584(12) 0.0359(10) 0.0023(9) 0.0079(8) 0.0090(9)

loop_
_atom_type_symbol
_atom_type_description
_atom_type_scat_dispersion_real
_atom_type_scat_dispersion_imag
_atom_type_scat_source
O O 0.0106 0.0060 'International Tables Vol C Tables 4.2.6.8 and 6.1.1.4'
Mo Mo -1.6832 0.6857 'International Tables Vol C Tables 4.2.6.8 and 6.1.1.4'
As As 0.0499 2.0058 'International Tables Vol C Tables 4.2.6.8 and 6.1.1.4'
Mn Mn 0.3368 0.7283 'International Tables Vol C Tables 4.2.6.8 and 6.1.1.4'
Fe Fe 0.3463 0.8444 'International Tables Vol C Tables 4.2.6.8 and 6.1.1.4'
H H 0.0000 0.0000 'International Tables Vol C Tables 4.2.6.8 and 6.1.1.4'
N N 0.0061 0.0033 'International Tables Vol C Tables 4.2.6.8 and 6.1.1.4'

loop_
_geom_angle_atom_site_label_1
_geom_angle_atom_site_label_2
_geom_angle_atom_site_label_3
_geom_angle
O62 As1 O69 98.0(5)
O62 As1 O68 100.8(5)
O69 As1 O68 102.0(5)
O25 As2 O16 98.5(5)
O25 As2 O18 98.9(6)
O16 As2 O18 99.5(6)
O27 Fe1 O26 93.1(5)
O27 Fe1 O29 92.4(5)
O26 Fe1 O29 174.2(5)
O27 Fe1 O28 90.1(5)
O26 Fe1 O28 89.3(5)
O29 Fe1 O28 88.6(5)
O27 Fe1 O25 95.5(5)
O26 Fe1 O25 91.8(5)
O29 Fe1 O25 89.8(5)
O28 Fe1 O25 174.2(5)
O27 Fe1 O31 176.7(5)
O26 Fe1 O31 84.2(4)
O29 Fe1 O31 90.5(4)
O28 Fe1 O31 91.7(4)
O25 Fe1 O31 82.7(4)
O22 Fe2 O32 92.2(5)
O22 Fe2 O34 94.2(5)
O32 Fe2 O34 87.9(5)
O22 Fe2 O23 91.9(5)
O32 Fe2 O23 173.8(5)
O34 Fe2 O23 87.2(5)
O22 Fe2 O31 173.5(5)
O32 Fe2 O31 93.7(5)
O34 Fe2 O31 88.8(4)
O23 Fe2 O31 82.5(4)
O22 Fe2 O25 94.9(5)
O32 Fe2 O25 96.0(5)
O34 Fe2 O25 169.9(5)
O23 Fe2 O25 88.3(5)
O31 Fe2 O25 81.7(4)
O30 Fe3 O33 93.8(4)
O30 Fe3 O26 93.0(4)
O33 Fe3 O26 166.8(5)
O30 Fe3 O24 90.7(5)
O33 Fe3 O24 89.6(5)
O26 Fe3 O24 101.6(5)
O30 Fe3 O31 95.7(4)
O33 Fe3 O31 88.9(4)
O26 Fe3 O31 79.2(4)
O24 Fe3 O31 173.5(5)
O30 Fe3 O23 173.3(5)
O33 Fe3 O23 85.3(4)
O26 Fe3 O23 86.6(4)
O24 Fe3 O23 95.9(5)
O31 Fe3 O23 77.7(4)
O63 Fe4 O46 91.0(5)
O63 Fe4 O62 92.8(5)
O46 Fe4 O62 92.1(5)
O63 Fe4 O43 94.0(5)
O46 Fe4 O43 87.1(5)
O62 Fe4 O43 173.1(5)
O63 Fe4 O59 95.0(4)
O46 Fe4 O59 174.0(5)
O62 Fe4 O59 88.0(4)
O43 Fe4 O59 92.1(4)
O63 Fe4 O44 172.6(4)
O46 Fe4 O44 93.1(5)
O62 Fe4 O44 80.9(4)
O43 Fe4 O44 92.3(5)
O59 Fe4 O44 81.0(4)
O61 Fe5 O45 90.9(5)
O61 Fe5 O47 94.3(5)
O45 Fe5 O47 89.4(5)
O61 Fe5 O62 96.6(5)
O45 Fe5 O62 172.5(4)
O47 Fe5 O62 89.0(5)
O61 Fe5 O60 95.1(5)
O45 Fe5 O60 92.5(5)
O47 Fe5 O60 170.4(5)
O62 Fe5 O60 87.9(4)
O61 Fe5 O44 173.2(4)
O45 Fe5 O44 92.8(4)
O47 Fe5 O44 91.5(4)
O62 Fe5 O44 79.8(4)
O60 Fe5 O44 79.0(4)
O41 Mn1 O40 110.1(5)
O41 Mn1 O31 107.6(5)
O40 Mn1 O31 108.1(5)
O41 Mn1 O44 109.0(5)
O40 Mn1 O44 108.6(5)
O31 Mn1 O44 113.5(4)
O24 Mn2 O9 158.3(8)
O24 Mn2 O15 90.2(6)
O9 Mn2 O15 89.0(6)
O1 Mo1 O5 99.2(8)
O1 Mo1 O4 102.8(7)
O5 Mo1 O4 97.4(7)
O1 Mo1 O7 99.1(7)
O5 Mo1 O7 97.2(7)
O4 Mo1 O7 151.3(6)
O1 Mo1 O18 163.4(7)
O5 Mo1 O18 97.3(7)
O4 Mo1 O18 74.0(6)
O7 Mo1 O18 79.7(5)
O1 Mo1 O6 92.4(7)
O5 Mo1 O6 164.0(7)
O4 Mo1 O6 90.8(6)
O7 Mo1 O6 69.9(5)
O18 Mo1 O6 71.6(5)
O8 Mo2 O3 102.0(8)
O8 Mo2 O11 99.4(7)
O3 Mo2 O11 99.4(8)
O8 Mo2 O7 93.6(7)
O3 Mo2 O7 100.5(8)
O11 Mo2 O7 153.4(6)
O8 Mo2 O16 95.9(6)
O3 Mo2 O16 161.8(7)
O11 Mo2 O16 74.3(6)
O7 Mo2 O16 81.3(5)
O8 Mo2 O10 162.7(6)
O3 Mo2 O10 89.8(7)
O11 Mo2 O10 90.9(6)
O7 Mo2 O10 71.7(5)
O16 Mo2 O10 73.5(5)
O78 Mo18 O81 104.3(6)
O78 Mo18 O59 102.8(5)
O81 Mo18 O59 95.7(5)
O78 Mo18 O79 102.4(5)
O81 Mo18 O79 151.7(5)
O59 Mo18 O79 87.4(4)
O78 Mo18 O83 95.4(5)
O81 Mo18 O83 93.6(5)
O59 Mo18 O83 156.8(4)
O79 Mo18 O83 74.6(4)
O78 Mo18 O69 168.6(5)
O81 Mo18 O69 73.8(5)
O59 Mo18 O69 88.7(4)
O79 Mo18 O69 78.2(4)
O83 Mo18 O69 73.7(4)
O2 Mo3 O9 104.9(9)
O2 Mo3 O10 106.0(7)
O9 Mo3 O10 102.3(8)
O2 Mo3 O6 102.4(8)
O9 Mo3 O6 105.3(7)
O10 Mo3 O6 133.3(6)
O2 Mo3 O17 170.1(7)
O9 Mo3 O17 84.4(7)
O10 Mo3 O17 74.9(5)
O6 Mo3 O17 71.2(5)
O2 Mo3 O7 84.3(8)
O9 Mo3 O7 170.8(8)
O10 Mo3 O7 73.9(5)
O6 Mo3 O7 72.9(6)
O17 Mo3 O7 86.5(5)
O15 Mo4 O23 103.0(6)
O15 Mo4 O13 103.0(6)
O23 Mo4 O13 98.7(6)
O15 Mo4 O17 98.1(6)
O23 Mo4 O17 87.7(5)
O13 Mo4 O17 155.9(5)
O15 Mo4 O10 94.5(6)
O23 Mo4 O10 156.7(5)
O13 Mo4 O10 92.0(6)
O17 Mo4 O10 74.6(5)
O15 Mo4 O16 168.8(6)
O23 Mo4 O16 88.0(5)
O13 Mo4 O16 77.2(5)
O17 Mo4 O16 79.8(5)
O10 Mo4 O16 74.2(5)
O12 Mo5 O14 109.1(8)
O12 Mo5 O22 102.9(7)
O14 Mo5 O22 100.4(7)
O12 Mo5 O11 94.4(7)
O14 Mo5 O11 95.2(7)
O22 Mo5 O11 151.4(6)
O12 Mo5 O13 88.8(7)
O14 Mo5 O13 160.6(7)
O22 Mo5 O13 82.1(6)
O11 Mo5 O13 75.5(6)
O12 Mo5 O16 158.0(7)
O14 Mo5 O16 89.5(7)
O22 Mo5 O16 84.6(5)
O11 Mo5 O16 71.6(5)
O13 Mo5 O16 71.5(5)
O20 Mo6 O19 102.8(7)
O20 Mo6 O26 96.1(5)
O19 Mo6 O26 101.7(6)
O20 Mo6 O17 156.9(6)
O19 Mo6 O17 97.5(6)
O26 Mo6 O17 90.3(5)
O20 Mo6 O6 92.8(6)
O19 Mo6 O6 93.6(7)
O26 Mo6 O6 160.1(5)
O17 Mo6 O6 74.9(5)
O20 Mo6 O18 76.1(5)
O19 Mo6 O18 169.4(6)
O26 Mo6 O18 88.9(5)
O17 Mo6 O18 81.8(5)
O6 Mo6 O18 76.0(5)
O86 Mo7 O21 103.2(8)
O86 Mo7 O27 102.5(7)
O21 Mo7 O27 100.4(7)
O86 Mo7 O4 93.7(7)
O21 Mo7 O4 100.0(7)
O27 Mo7 O4 150.1(5)
O86 Mo7 O20 162.4(6)
O21 Mo7 O20 92.2(7)
O27 Mo7 O20 82.8(5)
O4 Mo7 O20 74.9(5)
O86 Mo7 O18 95.5(6)
O21 Mo7 O18 159.7(7)
O27 Mo7 O18 83.1(5)
O4 Mo7 O18 70.4(5)
O20 Mo7 O18 68.2(5)
O57 Mo8 O32 103.0(6)
O57 Mo8 O43 105.8(5)
O32 Mo8 O43 100.2(5)
O57 Mo8 O38 90.4(5)
O32 Mo8 O38 90.1(5)
O43 Mo8 O38 158.1(5)
O57 Mo8 O56 91.2(6)
O32 Mo8 O56 160.8(5)
O43 Mo8 O56 87.9(5)
O38 Mo8 O56 76.9(4)
O57 Mo8 O41 158.2(5)
O32 Mo8 O41 90.7(5)
O43 Mo8 O41 88.0(4)
O38 Mo8 O41 72.4(4)
O56 Mo8 O41 72.1(4)
O36 Mo9 O29 102.4(6)
O36 Mo9 O38 101.6(6)
O29 Mo9 O38 99.0(5)
O36 Mo9 O37 99.4(5)
O29 Mo9 O37 87.9(5)
O38 Mo9 O37 155.9(5)
O36 Mo9 O54 90.8(5)
O29 Mo9 O54 158.8(5)
O38 Mo9 O54 94.5(5)
O37 Mo9 O54 73.5(5)
O36 Mo9 O41 163.8(6)
O29 Mo9 O41 93.7(5)
O38 Mo9 O41 77.5(4)
O37 Mo9 O41 79.0(4)
O54 Mo9 O41 73.2(4)
O52 Mo10 O53 102.7(6)
O52 Mo10 O51 103.1(6)
O53 Mo10 O51 102.8(6)
O52 Mo10 O54 102.8(6)
O53 Mo10 O54 103.4(5)
O51 Mo10 O54 137.7(5)
O52 Mo10 O37 170.1(5)
O53 Mo10 O37 87.2(5)
O51 Mo10 O37 74.9(5)
O54 Mo10 O37 73.8(5)
O52 Mo10 O50 85.5(5)
O53 Mo10 O50 171.7(5)
O51 Mo10 O50 75.8(4)
O54 Mo10 O50 73.5(4)
O37 Mo10 O50 84.5(4)
O55 Mo11 O46 103.1(6)
O55 Mo11 O56 101.3(6)
O46 Mo11 O56 99.0(5)
O55 Mo11 O50 99.2(5)
O46 Mo11 O50 90.0(5)
O56 Mo11 O50 155.1(5)
O55 Mo11 O54 93.5(5)
O46 Mo11 O54 158.7(5)
O56 Mo11 O54 90.6(5)
O50 Mo11 O54 74.1(4)
O55 Mo11 O41 166.5(5)
O46 Mo11 O41 90.3(5)
O56 Mo11 O41 77.3(5)
O50 Mo11 O41 79.4(4)
O54 Mo11 O41 73.2(4)
O48 Mo12 O47 105.4(5)
O48 Mo12 O49 101.9(6)
O47 Mo12 O49 98.6(5)
O48 Mo12 O50 99.3(5)
O47 Mo12 O50 90.2(5)
O49 Mo12 O50 153.8(5)
O48 Mo12 O51 93.2(5)
O47 Mo12 O51 158.1(5)
O49 Mo12 O51 88.7(5)
O50 Mo12 O51 75.0(4)
O48 Mo12 O40 165.8(5)
O47 Mo12 O40 88.8(4)
O49 Mo12 O40 75.3(4)
O50 Mo12 O40 80.4(4)
O51 Mo12 O40 72.9(4)
O35 Mo13 O28 104.3(5)
O35 Mo13 O39 100.2(5)
O28 Mo13 O39 99.7(5)
O35 Mo13 O37 100.4(5)
O28 Mo13 O37 89.5(5)
O39 Mo13 O37 154.6(5)
O35 Mo13 O40 162.3(5)
O28 Mo13 O40 93.4(4)
O39 Mo13 O40 75.5(4)
O37 Mo13 O40 80.4(4)
O35 Mo13 O51 89.1(5)
O28 Mo13 O51 160.4(5)
O39 Mo13 O51 91.8(5)
O37 Mo13 O51 73.8(4)
O40 Mo13 O51 74.0(4)
O42 Mo14 O30 106.0(6)
O42 Mo14 O45 103.5(5)
O30 Mo14 O45 100.6(5)
O42 Mo14 O39 93.6(5)
O30 Mo14 O39 91.4(5)
O45 Mo14 O39 155.4(5)
O42 Mo14 O49 88.0(5)
O30 Mo14 O49 161.1(5)
O45 Mo14 O49 88.0(4)
O39 Mo14 O49 74.8(4)
O42 Mo14 O40 157.4(5)
O30 Mo14 O40 92.1(5)
O45 Mo14 O40 86.0(4)
O39 Mo14 O40 72.0(4)
O49 Mo14 O40 71.7(4)
O58 Mo15 O33 102.9(5)
O58 Mo15 O34 103.2(5)
O33 Mo15 O34 101.4(5)
O58 Mo15 O60 93.1(5)
O33 Mo15 O60 84.6(5)
O34 Mo15 O60 160.7(5)
O58 Mo15 O59 91.3(5)
O33 Mo15 O59 159.9(4)
O34 Mo15 O59 89.0(5)
O60 Mo15 O59 80.4(4)
O58 Mo15 O44 161.1(5)
O33 Mo15 O44 89.3(5)
O34 Mo15 O44 88.1(4)
O60 Mo15 O44 73.5(4)
O59 Mo15 O44 73.7(4)
O84 Mo16 O66 104.8(6)
O84 Mo16 O60 102.5(5)
O66 Mo16 O60 97.6(5)
O84 Mo16 O79 99.2(5)
O66 Mo16 O79 154.2(5)
O60 Mo16 O79 86.4(5)
O84 Mo16 O85 93.5(5)
O66 Mo16 O85 92.9(5)
O60 Mo16 O85 157.9(5)
O79 Mo16 O85 75.9(4)
O84 Mo16 O68 168.1(5)
O66 Mo16 O68 75.2(5)
O60 Mo16 O68 89.3(4)
O79 Mo16 O68 79.3(4)
O85 Mo16 O68 74.6(4)
O65 Mo17 O64 104.9(6)
O65 Mo17 O61 103.5(6)
O64 Mo17 O61 103.7(6)
O65 Mo17 O67 93.6(5)
O64 Mo17 O67 95.4(5)
O61 Mo17 O67 149.8(5)
O65 Mo17 O66 162.0(5)
O64 Mo17 O66 90.2(5)
O61 Mo17 O66 81.6(5)
O67 Mo17 O66 75.0(4)
O65 Mo17 O68 93.1(5)
O64 Mo17 O68 158.7(5)
O61 Mo17 O68 82.6(4)
O67 Mo17 O68 71.7(4)
O66 Mo17 O68 70.3(4)
O70 Mo19 O82 104.0(6)
O70 Mo19 O63 101.9(5)
O82 Mo19 O63 102.9(6)
O70 Mo19 O80 95.6(5)
O82 Mo19 O80 94.2(5)
O63 Mo19 O80 151.6(5)
O70 Mo19 O81 162.0(5)
O82 Mo19 O81 92.4(5)
O63 Mo19 O81 81.1(5)
O80 Mo19 O81 75.6(4)
O70 Mo19 O69 91.5(5)
O82 Mo19 O69 160.7(5)
O63 Mo19 O69 84.7(5)
O80 Mo19 O69 72.6(4)
O81 Mo19 O69 71.0(4)
O72 Mo20 O75 105.0(6)
O72 Mo20 O80 100.1(6)
O75 Mo20 O80 99.8(6)
O72 Mo20 O74 96.3(6)
O75 Mo20 O74 101.7(6)
O80 Mo20 O74 148.4(5)
O72 Mo20 O69 94.9(5)
O75 Mo20 O69 159.9(5)
O80 Mo20 O69 73.2(4)
O74 Mo20 O69 78.7(4)
O72 Mo20 O83 162.6(5)
O75 Mo20 O83 89.6(5)
O80 Mo20 O83 86.3(4)
O74 Mo20 O83 71.1(4)
O69 Mo20 O83 71.4(4)
O71 Mo21 O73 105.2(6)
O71 Mo21 O67 98.2(6)
O73 Mo21 O67 100.6(6)
O71 Mo21 O74 96.2(6)
O73 Mo21 O74 100.1(5)
O67 Mo21 O74 150.6(5)
O71 Mo21 O68 95.3(5)
O73 Mo21 O68 159.4(5)
O67 Mo21 O68 74.3(4)
O74 Mo21 O68 78.9(4)
O71 Mo21 O85 165.0(5)
O73 Mo21 O85 86.9(5)
O67 Mo21 O85 87.9(5)
O74 Mo21 O85 72.7(5)
O68 Mo21 O85 73.1(4)
O76 Mo22 O77 100.8(6)
O76 Mo22 O83 104.7(5)
O77 Mo22 O83 104.9(5)
O76 Mo22 O85 103.7(5)
O77 Mo22 O85 101.5(5)
O83 Mo22 O85 136.4(4)
O76 Mo22 O79 170.8(5)
O77 Mo22 O79 88.4(5)
O83 Mo22 O79 72.9(4)
O85 Mo22 O79 73.8(4)
O76 Mo22 O74 84.2(5)
O77 Mo22 O74 174.5(5)
O83 Mo22 O74 75.6(4)
O85 Mo22 O74 75.1(5)
O79 Mo22 O74 86.6(4)
Mo1 O4 Mo7 119.6(8)
Mo3 O6 Mo6 106.3(7)
Mo3 O6 Mo1 103.3(6)
Mo6 O6 Mo1 107.2(7)
Mo1 O7 Mo2 139.8(8)
Mo1 O7 Mo3 111.5(7)
Mo2 O7 Mo3 108.1(6)
Mo3 O9 Mn2 118.7(10)
Mo3 O10 Mo4 106.2(6)
Mo3 O10 Mo2 104.2(5)
Mo4 O10 Mo2 108.2(6)
Mo2 O11 Mo5 118.3(7)
Mo4 O13 Mo5 115.6(7)
Mo4 O15 Mn2 103.5(6)
As2 O16 Mo2 116.0(6)
As2 O16 Mo5 115.1(6)
Mo2 O16 Mo5 93.1(4)
As2 O16 Mo4 130.7(6)
Mo2 O16 Mo4 100.8(5)
Mo5 O16 Mo4 93.1(4)
Mo6 O17 Mo4 151.4(7)
Mo6 O17 Mo3 105.8(5)
Mo4 O17 Mo3 101.4(5)
As2 O18 Mo1 115.5(6)
As2 O18 Mo6 129.4(6)
Mo1 O18 Mo6 102.0(5)
As2 O18 Mo7 114.4(6)
Mo1 O18 Mo7 92.4(4)
Mo6 O18 Mo7 95.7(5)
Mo6 O20 Mo7 117.7(7)
Mo5 O22 Fe2 145.2(8)
Mo4 O23 Fe2 131.5(6)
Mo4 O23 Fe3 126.0(6)
Fe2 O23 Fe3 99.7(5)
Mn2 O24 Fe3 127.9(7)
As2 O25 Fe1 127.3(7)
As2 O25 Fe2 128.4(6)
Fe1 O25 Fe2 97.7(5)
Mo6 O26 Fe1 131.8(6)
Mo6 O26 Fe3 124.0(5)
Fe1 O26 Fe3 99.8(5)
Mo7 O27 Fe1 144.3(6)
Mo13 O28 Fe1 145.6(7)
Mo9 O29 Fe1 147.3(7)
Mo14 O30 Fe3 140.8(7)
Mn1 O31 Fe2 118.8(5)
Mn1 O31 Fe1 123.8(5)
Fe2 O31 Fe1 97.7(4)
Mn1 O31 Fe3 115.6(5)
Fe2 O31 Fe3 99.6(4)
Fe1 O31 Fe3 96.4(5)
Mo8 O32 Fe2 146.1(7)
Mo15 O33 Fe3 135.5(6)
Mo15 O34 Fe2 135.9(6)
Mo9 O37 Mo13 149.8(6)
Mo9 O37 Mo10 105.5(5)
Mo13 O37 Mo10 104.6(5)
Mo9 O38 Mo8 112.6(6)
Mo13 O39 Mo14 114.0(6)
Mn1 O40 Mo14 121.0(5)
Mn1 O40 Mo13 119.0(5)
Mo14 O40 Mo13 95.7(4)
Mn1 O40 Mo12 118.0(5)
Mo14 O40 Mo12 95.2(4)
Mo13 O40 Mo12 103.1(4)
Mn1 O41 Mo8 118.6(5)
Mn1 O41 Mo9 119.5(6)
Mo8 O41 Mo9 95.7(4)
Mn1 O41 Mo11 120.6(5)
Mo8 O41 Mo11 93.7(5)
Mo9 O41 Mo11 103.3(4)
Mo8 O43 Fe4 143.3(6)
Mn1 O44 Fe4 120.6(5)
Mn1 O44 Fe5 119.2(5)
Fe4 O44 Fe5 98.0(5)
Mn1 O44 Mo15 113.0(5)
Fe4 O44 Mo15 101.1(4)
Fe5 O44 Mo15 101.7(4)
Mo14 O45 Fe5 145.3(6)
Mo11 O46 Fe4 139.1(7)
Mo12 O47 Fe5 139.0(7)
Mo12 O49 Mo14 113.4(5)
Mo11 O50 Mo12 152.5(6)
Mo11 O50 Mo10 105.2(5)
Mo12 O50 Mo10 102.2(5)
Mo10 O51 Mo12 104.2(5)
Mo10 O51 Mo13 104.1(5)
Mo12 O51 Mo13 107.5(5)
Mo10 O54 Mo11 104.6(5)
Mo10 O54 Mo9 104.5(5)
Mo11 O54 Mo9 107.0(4)
Mo11 O56 Mo8 112.3(6)
Mo18 O59 Fe4 129.5(6)
Mo18 O59 Mo15 125.2(5)
Fe4 O59 Mo15 102.9(4)
Mo16 O60 Fe5 127.0(6)
Mo16 O60 Mo15 126.2(5)
Fe5 O60 Mo15 104.7(5)
Mo17 O61 Fe5 146.9(7)
As1 O62 Fe4 130.7(6)
As1 O62 Fe5 124.8(6)
Fe4 O62 Fe5 100.7(5)
Mo19 O63 Fe4 145.0(6)
Mo16 O66 Mo17 118.8(6)
Mo21 O67 Mo17 117.1(6)
As1 O68 Mo21 118.1(5)
As1 O68 Mo17 117.2(5)
Mo21 O68 Mo17 92.7(4)
As1 O68 Mo16 126.8(5)
Mo21 O68 Mo16 100.8(4)
Mo17 O68 Mo16 94.0(4)
As1 O69 Mo19 117.6(5)
As1 O69 Mo20 117.8(5)
Mo19 O69 Mo20 92.8(4)
As1 O69 Mo18 126.9(5)
Mo19 O69 Mo18 93.3(4)
Mo20 O69 Mo18 101.0(4)
Mo20 O74 Mo21 143.9(6)
Mo20 O74 Mo22 108.3(5)
Mo21 O74 Mo22 107.7(5)
Mo16 O79 Mo18 154.8(6)
Mo16 O79 Mo22 103.0(5)
Mo18 O79 Mo22 101.9(5)
Mo20 O80 Mo19 116.8(6)
Mo18 O81 Mo19 120.4(6)
Mo22 O83 Mo18 107.6(5)
Mo22 O83 Mo20 101.8(4)
Mo18 O83 Mo20 110.6(4)
Mo22 O85 Mo16 104.9(5)
Mo22 O85 Mo21 101.9(5)
Mo16 O85 Mo21 108.7(4)

loop_
_geom_bond_atom_site_label_1
_geom_bond_atom_site_label_2
_geom_bond_distance
As1 O62 1.772(10)
As1 O69 1.796(10)
As1 O68 1.825(11)
As2 O25 1.755(12)
As2 O16 1.812(12)
As2 O18 1.882(13)
Fe1 O27 1.955(11)
Fe1 O26 1.997(11)
Fe1 O29 2.013(12)
Fe1 O28 2.028(12)
Fe1 O25 2.041(12)
Fe1 O31 2.064(10)
Fe2 O22 1.928(13)
Fe2 O32 2.038(13)
Fe2 O34 2.041(11)
Fe2 O23 2.048(12)
Fe2 O31 2.063(10)
Fe2 O25 2.085(12)
Fe3 O30 2.079(12)
Fe3 O33 2.082(11)
Fe3 O26 2.115(10)
Fe3 O24 2.140(14)
Fe3 O31 2.154(11)
Fe3 O23 2.167(11)
Fe4 O63 1.926(12)
Fe4 O46 1.998(12)
Fe4 O62 2.021(11)
Fe4 O43 2.033(11)
Fe4 O59 2.035(10)
Fe4 O44 2.063(12)
Fe5 O61 1.945(12)
Fe5 O45 1.970(11)
Fe5 O47 1.981(11)
Fe5 O62 2.044(11)
Fe5 O60 2.058(11)
Fe5 O44 2.083(11)
Mn1 O41 1.828(12)
Mn1 O40 1.848(10)
Mn1 O31 1.884(11)
Mn1 O44 1.898(10)
Mn2 O24 1.765(15)
Mn2 O9 2.20(2)
Mn2 O15 2.389(15)
Mo1 O1 1.708(18)
Mo1 O5 1.741(17)
Mo1 O4 1.858(14)
Mo1 O7 1.958(14)
Mo1 O18 2.288(13)
Mo1 O6 2.358(15)
Mo2 O8 1.683(16)
Mo2 O3 1.740(19)
Mo2 O11 1.906(16)
Mo2 O7 1.992(14)
Mo2 O16 2.260(13)
Mo2 O10 2.290(13)
Mo18 O78 1.671(12)
Mo18 O81 1.747(13)
Mo18 O59 1.881(10)
Mo18 O79 1.980(11)
Mo18 O83 2.066(10)
Mo18 O69 2.474(11)
Mo3 O2 1.67(2)
Mo3 O9 1.690(19)
Mo3 O10 1.994(13)
Mo3 O6 2.004(14)
Mo3 O17 2.179(12)
Mo3 O7 2.187(14)
Mo4 O15 1.658(13)
Mo4 O23 1.819(11)
Mo4 O13 1.821(15)
Mo4 O17 2.073(12)
Mo4 O10 2.120(13)
Mo4 O16 2.377(13)
Mo5 O12 1.754(18)
Mo5 O14 1.779(17)
Mo5 O22 1.791(13)
Mo5 O11 1.972(16)
Mo5 O13 2.210(15)
Mo5 O16 2.328(13)
Mo6 O20 1.789(13)
Mo6 O19 1.795(16)
Mo6 O26 1.851(11)
Mo6 O17 1.921(11)
Mo6 O6 2.086(15)
Mo6 O18 2.320(13)
Mo7 O86 1.613(17)
Mo7 O21 1.668(16)
Mo7 O27 1.823(12)
Mo7 O4 2.006(15)
Mo7 O20 2.238(14)
Mo7 O18 2.338(12)
Mo8 O57 1.697(13)
Mo8 O32 1.770(13)
Mo8 O43 1.816(11)
Mo8 O38 2.134(11)
Mo8 O56 2.139(12)
Mo8 O41 2.224(11)
Mo9 O36 1.701(12)
Mo9 O29 1.778(12)
Mo9 O38 1.843(12)
Mo9 O37 1.966(12)
Mo9 O54 2.214(11)
Mo9 O41 2.243(11)
Mo10 O52 1.698(13)
Mo10 O53 1.704(12)
Mo10 O51 1.968(12)
Mo10 O54 1.971(11)
Mo10 O37 2.193(11)
Mo10 O50 2.196(10)
Mo11 O55 1.697(13)
Mo11 O46 1.777(11)
Mo11 O56 1.800(12)
Mo11 O50 1.949(11)
Mo11 O54 2.190(11)
Mo11 O41 2.270(12)
Mo12 O48 1.698(12)
Mo12 O47 1.779(10)
Mo12 O49 1.815(12)
Mo12 O50 2.017(11)
Mo12 O51 2.187(11)
Mo12 O40 2.318(10)
Mo13 O35 1.710(11)
Mo13 O28 1.763(11)
Mo13 O39 1.841(11)
Mo13 O37 1.988(12)
Mo13 O40 2.224(10)
Mo13 O51 2.226(12)
Mo14 O42 1.722(13)
Mo14 O30 1.777(12)
Mo14 O45 1.817(10)
Mo14 O39 2.063(10)
Mo14 O49 2.169(11)
Mo14 O40 2.195(11)
Mo15 O58 1.687(11)
Mo15 O33 1.760(11)
Mo15 O34 1.785(11)
Mo15 O60 2.170(11)
Mo15 O59 2.204(11)
Mo15 O44 2.231(10)
Mo16 O84 1.698(12)
Mo16 O66 1.775(12)
Mo16 O60 1.902(11)
Mo16 O79 1.957(11)
Mo16 O85 2.104(11)
Mo16 O68 2.421(11)
Mo17 O65 1.698(14)
Mo17 O64 1.718(14)
Mo17 O61 1.793(11)
Mo17 O67 2.000(11)
Mo17 O66 2.231(12)
Mo17 O68 2.303(11)
Mo19 O70 1.718(12)
Mo19 O82 1.736(14)
Mo19 O63 1.818(11)
Mo19 O80 1.977(11)
Mo19 O81 2.214(12)
Mo19 O69 2.258(11)
Mo20 O72 1.655(13)
Mo20 O75 1.724(13)
Mo20 O80 1.894(12)
Mo20 O74 1.946(12)
Mo20 O69 2.293(10)
Mo20 O83 2.403(11)
Mo21 O71 1.699(12)
Mo21 O73 1.717(12)
Mo21 O67 1.884(12)
Mo21 O74 1.948(12)
Mo21 O68 2.277(10)
Mo21 O85 2.349(11)
Mo22 O76 1.710(12)
Mo22 O77 1.711(12)
Mo22 O83 1.937(11)
Mo22 O85 1.981(11)
Mo22 O79 2.177(10)
Mo22 O74 2.220(12)
